data_1532502
loop_
_publ_author_name
'Cui, Peng'
'Iluc, Vlad M.'

_publ_section_title
;
 Redox-induced umpolung of transition metal carbenes
;
_journal_issue 12
_journal_name_full 'Chem. Sci.'
_journal_page_first 7343
_journal_paper_doi 10.1039/C5SC02859K
_journal_volume 6
_journal_year 2015
_chemical_formula_sum 'C50 H74 P2 Pd S2'
_chemical_formula_weight 907.55
_chemical_name_systematic
; 
 ? 
;
_space_group_IT_number 14
_symmetry_cell_setting monoclinic
_symmetry_space_group_name_Hall '-P 2yn'
_symmetry_space_group_name_H-M 'P 1 21/n 1'
_atom_sites_solution_hydrogens geom
_atom_sites_solution_primary direct
_atom_sites_solution_secondary difmap
_audit_creation_method SHELXL-97
_audit_update_record
;
2015-07-31 deposited with the CCDC.
2015-09-25 downloaded from the CCDC.
;
_cell_angle_alpha 90.00
_cell_angle_beta 92.926(4)
_cell_angle_gamma 90.00
_cell_formula_units_Z 4
_cell_length_a 11.297(3)
_cell_length_b 11.590(3)
_cell_length_c 36.768(10)
_cell_measurement_temperature 120(2)
_cell_volume 4808(2)
_computing_structure_refinement 'SHELXL-97 (Sheldrick, 1997)'
_computing_structure_solution 'SHELXS-97 (Sheldrick, 1990)'
_diffrn_ambient_temperature 120(2)
_diffrn_measured_fraction_theta_full 1.000
_diffrn_measured_fraction_theta_max 0.981
_diffrn_measurement_device_type 'Bruker APEX-II'
_diffrn_radiation_monochromator graphite
_diffrn_radiation_source 'fine-focus sealed tube'
_diffrn_radiation_type MoK\a
_diffrn_radiation_wavelength 0.71073
_diffrn_reflns_av_R_equivalents 0.0632
_diffrn_reflns_av_sigmaI/netI 0.0363
_diffrn_reflns_limit_h_max 15
_diffrn_reflns_limit_h_min -15
_diffrn_reflns_limit_k_max 15
_diffrn_reflns_limit_k_min -15
_diffrn_reflns_limit_l_max 49
_diffrn_reflns_limit_l_min -49
_diffrn_reflns_number 111329
_diffrn_reflns_theta_full 25.00
_diffrn_reflns_theta_max 28.81
_diffrn_reflns_theta_min 1.84
_exptl_absorpt_coefficient_mu 0.571
_exptl_absorpt_correction_T_max 0.9737
_exptl_absorpt_correction_T_min 0.9052
_exptl_absorpt_correction_type multi-scan
_exptl_absorpt_process_details 'Bruker AXS area detector scaling and absorption correction'
_exptl_crystal_density_diffrn 1.254
_exptl_crystal_density_method 'not measured'
_exptl_crystal_description block
_exptl_crystal_F_000 1928
_exptl_crystal_size_max 0.18
_exptl_crystal_size_mid 0.13
_exptl_crystal_size_min 0.05
_refine_diff_density_max 1.121
_refine_diff_density_min -0.773
_refine_diff_density_rms 0.078
_refine_ls_extinction_method none
_refine_ls_goodness_of_fit_ref 1.055
_refine_ls_hydrogen_treatment constr
_refine_ls_matrix_type full
_refine_ls_number_parameters 507
_refine_ls_number_reflns 12309
_refine_ls_number_restraints 0
_refine_ls_restrained_S_all 1.055
_refine_ls_R_factor_all 0.0557
_refine_ls_R_factor_gt 0.0392
_refine_ls_shift/su_max 0.006
_refine_ls_shift/su_mean 0.000
_refine_ls_structure_factor_coef Fsqd
_refine_ls_weighting_details 'calc w=1/[\s^2^(Fo^2^)+(0.0220P)^2^+1.5557P] where P=(Fo^2^+2Fc^2^)/3'
_refine_ls_weighting_scheme calc
_refine_ls_wR_factor_gt 0.0754
_refine_ls_wR_factor_ref 0.0807
_reflns_number_gt 10029
_reflns_number_total 12309
_reflns_threshold_expression >2sigma(I)
_cod_data_source_file c5sc02859k3.cif
_cod_data_source_block pc36
_cod_depositor_comments 'Adding full bibliography for 1532495--1532502.cif.'
_cod_original_sg_symbol_H-M P2(1)/n
_cod_database_code 1532502

loop_
_symmetry_equiv_pos_as_xyz
'x, y, z'
'-x+1/2, y+1/2, -z+1/2'
'-x, -y, -z'
'x-1/2, -y-1/2, z-1/2'

loop_
_atom_site_label
_atom_site_type_symbol
_atom_site_fract_x
_atom_site_fract_y
_atom_site_fract_z
_atom_site_U_iso_or_equiv
_atom_site_adp_type
_atom_site_occupancy
_atom_site_symmetry_multiplicity
_atom_site_calc_flag
_atom_site_refinement_flags
_atom_site_disorder_assembly
_atom_site_disorder_group
Pd Pd 0.667550(14) 0.332256(14) 0.656333(4) 0.01272(4) Uani 1 1 d . . .
P1 P 0.60311(5) 0.17718(5) 0.623394(15) 0.01452(11) Uani 1 1 d . . .
P2 P 0.67856(5) 0.50065(5) 0.691691(16) 0.01466(11) Uani 1 1 d . . .
S2 S 0.62991(5) 0.51062(5) 0.600385(16) 0.01806(11) Uani 1 1 d . . .
S1 S 0.80739(5) 0.21561(5) 0.691088(16) 0.01966(12) Uani 1 1 d . . .
C C 0.52947(18) 0.42195(18) 0.62720(6) 0.0142(4) Uani 1 1 d . . .
C81 C 0.2603(14) 0.1856(13) 0.4810(4) 0.0382(4) Uani 0.192(3) 1 d P A 2
H81A H 0.2132 0.1391 0.4633 0.057 Uiso 0.192(3) 1 calc PR A 2
H81B H 0.3441 0.1816 0.4754 0.057 Uiso 0.192(3) 1 calc PR A 2
H81C H 0.2335 0.2660 0.4797 0.057 Uiso 0.192(3) 1 calc PR A 2
C82 C 0.2746(14) 0.0154(13) 0.5212(4) 0.0382(4) Uani 0.192(3) 1 d P A 2
H82A H 0.2204 -0.0250 0.5038 0.046 Uiso 0.192(3) 1 calc PR A 2
H82B H 0.2685 -0.0180 0.5455 0.046 Uiso 0.192(3) 1 calc PR A 2
H82C H 0.3561 0.0073 0.5136 0.046 Uiso 0.192(3) 1 calc PR A 2
C83 C 0.1085(14) 0.1602(14) 0.5274(4) 0.0382(4) Uani 0.192(3) 1 d P A 2
H83A H 0.0934 0.2432 0.5251 0.057 Uiso 0.192(3) 1 calc PR A 2
H83B H 0.0879 0.1341 0.5516 0.057 Uiso 0.192(3) 1 calc PR A 2
H83C H 0.0602 0.1187 0.5088 0.057 Uiso 0.192(3) 1 calc PR A 2
C11 C 0.45293(18) 0.34964(18) 0.60063(6) 0.0148(4) Uani 1 1 d . . .
C13 C 0.41212(19) 0.1660(2) 0.56986(6) 0.0188(4) Uani 1 1 d . . .
H13 H 0.4322 0.0871 0.5668 0.023 Uiso 1 1 calc R . .
C12 C 0.47787(19) 0.23220(19) 0.59562(6) 0.0155(4) Uani 1 1 d . . .
C14 C 0.3179(2) 0.2125(2) 0.54849(6) 0.0198(5) Uani 1 1 d . A .
C15 C 0.2953(2) 0.3298(2) 0.55301(6) 0.0200(4) Uani 1 1 d . . .
H15 H 0.2331 0.3649 0.5386 0.024 Uiso 1 1 calc R . .
C16 C 0.36096(19) 0.39710(19) 0.57800(6) 0.0175(4) Uani 1 1 d . . .
H16 H 0.3434 0.4770 0.5799 0.021 Uiso 1 1 calc R . .
C20 C 0.3832(2) 0.8244(2) 0.74525(7) 0.0260(5) Uani 1 1 d . . .
H20A H 0.4356 0.8630 0.7286 0.039 Uiso 1 1 calc R . .
H20B H 0.4305 0.7758 0.7623 0.039 Uiso 1 1 calc R . .
H20C H 0.3407 0.8826 0.7589 0.039 Uiso 1 1 calc R . .
C17 C 0.2437(3) 0.1355(3) 0.52208(8) 0.0382(4) Uani 1 1 d . . .
C21 C 0.46384(18) 0.49475(19) 0.65410(6) 0.0146(4) Uani 1 1 d . . .
C22 C 0.52960(18) 0.55551(19) 0.68147(6) 0.0148(4) Uani 1 1 d . . .
C23 C 0.47674(19) 0.63820(18) 0.70291(6) 0.0155(4) Uani 1 1 d . . .
H23 H 0.5249 0.6819 0.7198 0.019 Uiso 1 1 calc R . .
C24 C 0.35476(19) 0.6583(2) 0.70017(6) 0.0170(4) Uani 1 1 d . . .
C25 C 0.28803(19) 0.5872(2) 0.67633(6) 0.0198(5) Uani 1 1 d . . .
H25 H 0.2041 0.5931 0.6756 0.024 Uiso 1 1 calc R . .
C26 C 0.34027(19) 0.5081(2) 0.65364(6) 0.0185(4) Uani 1 1 d . . .
H26 H 0.2915 0.4623 0.6375 0.022 Uiso 1 1 calc R . .
C27 C 0.2936(2) 0.7492(2) 0.72323(6) 0.0190(5) Uani 1 1 d . . .
C29 C 0.2145(2) 0.6876(2) 0.74974(7) 0.0270(5) Uani 1 1 d . . .
H29A H 0.1541 0.6424 0.7360 0.040 Uiso 1 1 calc R . .
H29B H 0.1757 0.7448 0.7647 0.040 Uiso 1 1 calc R . .
H29C H 0.2630 0.6361 0.7655 0.040 Uiso 1 1 calc R . .
C28 C 0.2175(2) 0.8283(2) 0.69814(7) 0.0259(5) Uani 1 1 d . . .
H28A H 0.2678 0.8659 0.6807 0.039 Uiso 1 1 calc R . .
H28B H 0.1796 0.8871 0.7128 0.039 Uiso 1 1 calc R . .
H28C H 0.1565 0.7824 0.6849 0.039 Uiso 1 1 calc R . .
C18 C 0.1847(3) 0.0398(3) 0.54402(10) 0.0382(4) Uani 0.808(3) 1 d P A 1
H18A H 0.1391 -0.0112 0.5273 0.057 Uiso 0.808(3) 1 calc PR A 1
H18B H 0.1315 0.0749 0.5611 0.057 Uiso 0.808(3) 1 calc PR A 1
H18C H 0.2459 -0.0049 0.5575 0.057 Uiso 0.808(3) 1 calc PR A 1
C19 C 0.1480(3) 0.2012(3) 0.50109(11) 0.0382(4) Uani 0.808(3) 1 d P A 1
H19A H 0.1839 0.2630 0.4871 0.057 Uiso 0.808(3) 1 calc PR A 1
H19B H 0.0935 0.2348 0.5181 0.057 Uiso 0.808(3) 1 calc PR A 1
H19C H 0.1043 0.1487 0.4844 0.057 Uiso 0.808(3) 1 calc PR A 1
C10 C 0.3250(3) 0.0780(3) 0.49550(10) 0.0382(4) Uani 0.808(3) 1 d P A 1
H10A H 0.2786 0.0250 0.4796 0.057 Uiso 0.808(3) 1 calc PR A 1
H10B H 0.3873 0.0349 0.5092 0.057 Uiso 0.808(3) 1 calc PR A 1
H10C H 0.3613 0.1372 0.4806 0.057 Uiso 0.808(3) 1 calc PR A 1
C31 C 0.6946(2) 0.1043(2) 0.59014(6) 0.0197(5) Uani 1 1 d . . .
H31 H 0.6398 0.0597 0.5732 0.024 Uiso 1 1 calc R . .
C34 C 0.7847(2) 0.0192(2) 0.60713(7) 0.0285(6) Uani 1 1 d . . .
H34A H 0.8293 -0.0165 0.5879 0.043 Uiso 1 1 calc R . .
H34B H 0.7431 -0.0408 0.6203 0.043 Uiso 1 1 calc R . .
H34C H 0.8395 0.0602 0.6241 0.043 Uiso 1 1 calc R . .
C33 C 0.7547(2) 0.1963(2) 0.56757(7) 0.0263(5) Uani 1 1 d . . .
H33A H 0.7952 0.1591 0.5478 0.039 Uiso 1 1 calc R . .
H33B H 0.8124 0.2388 0.5832 0.039 Uiso 1 1 calc R . .
H33C H 0.6947 0.2499 0.5573 0.039 Uiso 1 1 calc R . .
C32 C 0.5481(2) 0.06348(19) 0.65326(6) 0.0187(5) Uani 1 1 d . . .
H32 H 0.6189 0.0311 0.6671 0.022 Uiso 1 1 calc R . .
C36 C 0.4858(2) -0.0380(2) 0.63387(7) 0.0284(6) Uani 1 1 d . . .
H36A H 0.4077 -0.0133 0.6240 0.043 Uiso 1 1 calc R . .
H36B H 0.4765 -0.1011 0.6512 0.043 Uiso 1 1 calc R . .
H36C H 0.5335 -0.0645 0.6140 0.043 Uiso 1 1 calc R . .
C35 C 0.4699(2) 0.1179(2) 0.68125(7) 0.0236(5) Uani 1 1 d . . .
H35A H 0.4009 0.1542 0.6687 0.035 Uiso 1 1 calc R . .
H35B H 0.5154 0.1763 0.6952 0.035 Uiso 1 1 calc R . .
H35C H 0.4432 0.0581 0.6978 0.035 Uiso 1 1 calc R . .
C46 C 0.7487(3) 0.7200(2) 0.66445(8) 0.0314(6) Uani 1 1 d . . .
H46A H 0.7457 0.6898 0.6395 0.047 Uiso 1 1 calc R . .
H46B H 0.8070 0.7826 0.6666 0.047 Uiso 1 1 calc R . .
H46C H 0.6705 0.7496 0.6701 0.047 Uiso 1 1 calc R . .
C45 C 0.9093(2) 0.5803(3) 0.68443(10) 0.0427(8) Uani 1 1 d . . .
H45A H 0.9133 0.5561 0.6590 0.064 Uiso 1 1 calc R . .
H45B H 0.9279 0.5145 0.7005 0.064 Uiso 1 1 calc R . .
H45C H 0.9668 0.6422 0.6896 0.064 Uiso 1 1 calc R . .
C44 C 0.7940(2) 0.4445(2) 0.75947(7) 0.0305(6) Uani 1 1 d . . .
H44A H 0.8276 0.3771 0.7477 0.046 Uiso 1 1 calc R . .
H44B H 0.7850 0.4278 0.7853 0.046 Uiso 1 1 calc R . .
H44C H 0.8470 0.5107 0.7571 0.046 Uiso 1 1 calc R . .
C43 C 0.5836(2) 0.3770(2) 0.74820(7) 0.0272(5) Uani 1 1 d . . .
H43A H 0.5077 0.3951 0.7354 0.041 Uiso 1 1 calc R . .
H43B H 0.5725 0.3713 0.7744 0.041 Uiso 1 1 calc R . .
H43C H 0.6135 0.3034 0.7393 0.041 Uiso 1 1 calc R . .
C42 C 0.7846(2) 0.6240(2) 0.69101(7) 0.0234(5) Uani 1 1 d . . .
H42 H 0.7877 0.6587 0.7159 0.028 Uiso 1 1 calc R . .
C41 C 0.6728(2) 0.4724(2) 0.74121(6) 0.0204(5) Uani 1 1 d . . .
H41 H 0.6436 0.5444 0.7528 0.024 Uiso 1 1 calc R . .
C51 C 0.94000(19) 0.2148(2) 0.66798(6) 0.0177(4) Uani 1 1 d . . .
C52 C 0.9666(2) 0.2989(2) 0.64256(7) 0.0221(5) Uani 1 1 d . . .
H52 H 0.9112 0.3587 0.6370 0.026 Uiso 1 1 calc R . .
C53 C 1.0734(2) 0.2963(2) 0.62527(8) 0.0302(6) Uani 1 1 d . . .
H53 H 1.0902 0.3544 0.6080 0.036 Uiso 1 1 calc R . .
C54 C 1.1551(2) 0.2096(3) 0.63303(8) 0.0309(6) Uani 1 1 d . . .
H54 H 1.2283 0.2084 0.6214 0.037 Uiso 1 1 calc R . .
C55 C 1.1294(2) 0.1251(2) 0.65777(7) 0.0286(6) Uani 1 1 d . . .
H55 H 1.1849 0.0650 0.6630 0.034 Uiso 1 1 calc R . .
C61 C 0.5376(2) 0.6066(2) 0.57342(7) 0.0211(5) Uani 1 1 d . . .
C62 C 0.4662(2) 0.6888(2) 0.58922(7) 0.0251(5) Uani 1 1 d . . .
H62 H 0.4684 0.6974 0.6149 0.030 Uiso 1 1 calc R . .
C63 C 0.3918(2) 0.7582(2) 0.56731(8) 0.0314(6) Uani 1 1 d . . .
H63 H 0.3412 0.8122 0.5782 0.038 Uiso 1 1 calc R . .
C64 C 0.3908(3) 0.7490(2) 0.52976(8) 0.0356(7) Uani 1 1 d . . .
H64 H 0.3391 0.7961 0.5150 0.043 Uiso 1 1 calc R . .
C65 C 0.4652(3) 0.6715(3) 0.51387(8) 0.0381(7) Uani 1 1 d . . .
H65 H 0.4669 0.6672 0.4881 0.046 Uiso 1 1 calc R . .
C66 C 0.5379(2) 0.5993(2) 0.53561(7) 0.0302(6) Uani 1 1 d . . .
H66 H 0.5878 0.5450 0.5246 0.036 Uiso 1 1 calc R . .
C71 C 1.0305(5) 0.7891(5) 0.59853(14) 0.0926(16) Uani 1 1 d . . .
H71A H 1.0488 0.8318 0.5765 0.139 Uiso 1 1 calc R . .
H71B H 1.0612 0.8314 0.6201 0.139 Uiso 1 1 calc R . .
H71C H 0.9444 0.7804 0.5995 0.139 Uiso 1 1 calc R . .
C72 C 1.0855(4) 0.6757(6) 0.59781(14) 0.097(2) Uani 1 1 d . . .
H72A H 1.0689 0.6351 0.6207 0.116 Uiso 1 1 calc R . .
H72B H 1.1724 0.6862 0.5975 0.116 Uiso 1 1 calc R . .
C73 C 1.0469(4) 0.6008(4) 0.56676(15) 0.0806(15) Uani 1 1 d . . .
H73A H 1.0550 0.6448 0.5440 0.097 Uiso 1 1 calc R . .
H73B H 1.1015 0.5342 0.5662 0.097 Uiso 1 1 calc R . .
C74 C 0.9260(4) 0.5569(4) 0.56704(12) 0.0699(12) Uani 1 1 d . . .
H74A H 0.8711 0.6235 0.5660 0.084 Uiso 1 1 calc R . .
H74B H 0.9163 0.5173 0.5905 0.084 Uiso 1 1 calc R . .
C75 C 0.8881(4) 0.4721(4) 0.53574(14) 0.0870(17) Uani 1 1 d . . .
H75A H 0.8951 0.5106 0.5122 0.130 Uiso 1 1 calc R . .
H75B H 0.8056 0.4484 0.5383 0.130 Uiso 1 1 calc R . .
H75C H 0.9395 0.4040 0.5370 0.130 Uiso 1 1 calc R . .
C56 C 1.0231(2) 0.1271(2) 0.67515(7) 0.0227(5) Uani 1 1 d . . .
H56 H 1.0066 0.0682 0.6921 0.027 Uiso 1 1 calc R . .

loop_
_atom_site_aniso_label
_atom_site_aniso_U_11
_atom_site_aniso_U_22
_atom_site_aniso_U_33
_atom_site_aniso_U_23
_atom_site_aniso_U_13
_atom_site_aniso_U_12
Pd 0.01164(7) 0.01391(7) 0.01234(8) -0.00060(7) -0.00186(5) 0.00210(6)
P1 0.0163(3) 0.0136(3) 0.0134(3) -0.0018(2) -0.0019(2) 0.0028(2)
P2 0.0124(2) 0.0157(3) 0.0155(3) -0.0023(2) -0.0031(2) 0.0012(2)
S2 0.0179(3) 0.0185(3) 0.0177(3) 0.0014(2) 0.0006(2) 0.0001(2)
S1 0.0160(3) 0.0251(3) 0.0178(3) 0.0055(2) -0.0003(2) 0.0059(2)
C 0.0130(10) 0.0146(10) 0.0147(11) 0.0002(8) -0.0020(8) 0.0008(8)
C81 0.0439(10) 0.0323(9) 0.0364(10) -0.0104(7) -0.0165(8) -0.0039(7)
C82 0.0439(10) 0.0323(9) 0.0364(10) -0.0104(7) -0.0165(8) -0.0039(7)
C83 0.0439(10) 0.0323(9) 0.0364(10) -0.0104(7) -0.0165(8) -0.0039(7)
C11 0.0146(10) 0.0162(11) 0.0135(10) -0.0007(8) -0.0009(8) 0.0003(8)
C13 0.0220(11) 0.0171(10) 0.0168(11) -0.0033(9) -0.0029(8) 0.0019(9)
C12 0.0161(10) 0.0159(10) 0.0143(11) -0.0002(8) 0.0001(8) 0.0027(8)
C14 0.0230(11) 0.0217(11) 0.0141(11) -0.0034(9) -0.0034(9) 0.0004(9)
C15 0.0207(11) 0.0223(11) 0.0164(11) 0.0013(10) -0.0053(8) 0.0038(10)
C16 0.0184(10) 0.0165(11) 0.0172(11) -0.0003(9) -0.0022(9) 0.0037(8)
C20 0.0274(12) 0.0241(12) 0.0264(13) -0.0080(11) 0.0016(10) 0.0064(10)
C17 0.0439(10) 0.0323(9) 0.0364(10) -0.0104(7) -0.0165(8) -0.0039(7)
C21 0.0160(10) 0.0141(10) 0.0135(10) 0.0007(8) -0.0022(8) 0.0022(8)
C22 0.0119(9) 0.0161(10) 0.0161(11) 0.0006(8) -0.0016(8) 0.0005(8)
C23 0.0163(10) 0.0156(10) 0.0143(11) -0.0012(8) -0.0018(8) 0.0004(8)
C24 0.0178(10) 0.0180(11) 0.0152(10) 0.0010(9) 0.0003(8) 0.0038(9)
C25 0.0126(10) 0.0254(12) 0.0211(12) -0.0019(10) -0.0008(9) 0.0028(9)
C26 0.0154(10) 0.0223(11) 0.0175(11) -0.0034(9) -0.0034(8) -0.0004(9)
C27 0.0186(11) 0.0210(11) 0.0174(12) -0.0002(9) 0.0017(9) 0.0053(9)
C29 0.0288(13) 0.0277(14) 0.0250(13) 0.0010(10) 0.0073(10) 0.0037(10)
C28 0.0229(11) 0.0250(12) 0.0298(13) 0.0011(11) 0.0032(10) 0.0076(10)
C18 0.0439(10) 0.0323(9) 0.0364(10) -0.0104(7) -0.0165(8) -0.0039(7)
C19 0.0439(10) 0.0323(9) 0.0364(10) -0.0104(7) -0.0165(8) -0.0039(7)
C10 0.0439(10) 0.0323(9) 0.0364(10) -0.0104(7) -0.0165(8) -0.0039(7)
C31 0.0204(11) 0.0221(12) 0.0163(11) -0.0067(9) -0.0004(9) 0.0047(9)
C34 0.0282(13) 0.0286(14) 0.0283(14) -0.0065(11) -0.0031(11) 0.0124(11)
C33 0.0274(13) 0.0322(14) 0.0199(13) -0.0034(10) 0.0062(10) 0.0021(10)
C32 0.0199(11) 0.0173(11) 0.0187(12) 0.0017(9) -0.0011(9) 0.0022(9)
C36 0.0374(14) 0.0205(12) 0.0271(14) 0.0002(10) -0.0005(11) -0.0063(11)
C35 0.0229(12) 0.0268(13) 0.0214(13) 0.0014(10) 0.0032(10) -0.0026(10)
C46 0.0360(15) 0.0251(13) 0.0329(15) 0.0000(11) -0.0017(12) -0.0110(11)
C45 0.0183(13) 0.0355(16) 0.075(2) -0.0116(16) 0.0072(14) -0.0071(11)
C44 0.0313(14) 0.0332(14) 0.0255(14) -0.0043(11) -0.0148(11) 0.0060(11)
C43 0.0327(14) 0.0314(13) 0.0173(12) 0.0033(10) 0.0007(10) 0.0014(11)
C42 0.0176(11) 0.0222(12) 0.0302(14) -0.0051(10) -0.0006(10) -0.0040(9)
C41 0.0244(12) 0.0227(12) 0.0136(11) -0.0042(9) -0.0038(9) 0.0043(9)
C51 0.0160(10) 0.0198(11) 0.0169(11) -0.0026(9) -0.0039(8) 0.0007(9)
C52 0.0187(11) 0.0227(12) 0.0246(13) 0.0030(9) -0.0013(9) 0.0015(9)
C53 0.0249(13) 0.0365(15) 0.0295(14) 0.0086(11) 0.0046(11) -0.0001(11)
C54 0.0164(11) 0.0463(16) 0.0306(15) 0.0018(12) 0.0054(10) 0.0031(11)
C55 0.0219(12) 0.0344(14) 0.0293(14) -0.0010(11) -0.0001(10) 0.0106(10)
C61 0.0226(11) 0.0197(12) 0.0209(12) 0.0039(9) -0.0012(9) -0.0022(9)
C62 0.0326(13) 0.0184(12) 0.0236(13) 0.0002(9) -0.0047(10) 0.0002(10)
C63 0.0352(15) 0.0206(12) 0.0377(16) 0.0000(11) -0.0049(12) 0.0045(11)
C64 0.0415(16) 0.0302(14) 0.0338(16) 0.0094(12) -0.0115(13) 0.0042(12)
C65 0.0478(17) 0.0445(17) 0.0216(14) 0.0097(13) -0.0020(12) 0.0039(15)
C66 0.0323(14) 0.0358(15) 0.0225(14) 0.0047(11) 0.0028(11) 0.0044(12)
C71 0.092(4) 0.114(5) 0.069(3) 0.015(3) -0.016(3) -0.004(3)
C72 0.043(2) 0.174(6) 0.073(3) 0.052(4) 0.004(2) 0.011(3)
C73 0.060(3) 0.083(3) 0.101(4) 0.040(3) 0.022(3) 0.014(2)
C74 0.060(2) 0.085(3) 0.065(3) 0.024(2) 0.009(2) 0.029(2)
C75 0.103(4) 0.051(2) 0.114(4) 0.023(3) 0.074(3) 0.018(2)
C56 0.0211(11) 0.0247(12) 0.0223(12) 0.0038(10) -0.0006(9) 0.0048(9)

loop_
_atom_type_symbol
_atom_type_description
_atom_type_scat_dispersion_real
_atom_type_scat_dispersion_imag
_atom_type_scat_source
C C 0.0033 0.0016 'International Tables Vol C Tables 4.2.6.8 and 6.1.1.4'
H H 0.0000 0.0000 'International Tables Vol C Tables 4.2.6.8 and 6.1.1.4'
P P 0.1023 0.0942 'International Tables Vol C Tables 4.2.6.8 and 6.1.1.4'
S S 0.1246 0.1234 'International Tables Vol C Tables 4.2.6.8 and 6.1.1.4'
Pd Pd -0.9988 1.0072 'International Tables Vol C Tables 4.2.6.8 and 6.1.1.4'

loop_
_geom_angle_atom_site_label_1
_geom_angle_atom_site_label_2
_geom_angle_atom_site_label_3
_geom_angle
C Pd P1 84.89(6)
C Pd P2 83.61(6)
P1 Pd P2 164.32(2)
C Pd S1 173.64(6)
P1 Pd S1 91.29(3)
P2 Pd S1 99.15(3)
C12 P1 C32 107.99(11)
C12 P1 C31 103.58(10)
C32 P1 C31 106.54(11)
C12 P1 Pd 103.98(7)
C32 P1 Pd 110.94(8)
C31 P1 Pd 122.78(8)
C22 P2 C41 100.72(10)
C22 P2 C42 108.48(11)
C41 P2 C42 101.73(11)
C22 P2 Pd 98.86(7)
C41 P2 Pd 113.19(8)
C42 P2 Pd 130.25(8)
C61 S2 C 106.53(10)
C51 S1 Pd 107.43(8)
C21 C C11 116.28(18)
C21 C S2 111.75(15)
C11 C S2 107.88(15)
C21 C Pd 108.31(14)
C11 C Pd 115.69(14)
S2 C Pd 94.94(9)
C17 C81 H81A 109.5
C17 C81 H81B 109.5
H81A C81 H81B 109.5
C17 C81 H81C 109.5
H81A C81 H81C 109.5
H81B C81 H81C 109.5
C17 C82 H82A 109.5
C17 C82 H82B 109.5
H82A C82 H82B 109.5
C17 C82 H82C 109.5
H82A C82 H82C 109.5
H82B C82 H82C 109.5
C17 C83 H83A 109.5
C17 C83 H83B 109.5
H83A C83 H83B 109.5
C17 C83 H83C 109.5
H83A C83 H83C 109.5
H83B C83 H83C 109.5
C12 C11 C16 116.6(2)
C12 C11 C 120.44(19)
C16 C11 C 122.78(19)
C14 C13 C12 122.0(2)
C14 C13 H13 119.0
C12 C13 H13 119.0
C13 C12 C11 121.1(2)
C13 C12 P1 123.91(17)
C11 C12 P1 114.97(16)
C15 C14 C13 116.6(2)
C15 C14 C17 123.0(2)
C13 C14 C17 120.4(2)
C16 C15 C14 122.1(2)
C16 C15 H15 119.0
C14 C15 H15 119.0
C15 C16 C11 121.6(2)
C15 C16 H16 119.2
C11 C16 H16 119.2
C27 C20 H20A 109.5
C27 C20 H20B 109.5
H20A C20 H20B 109.5
C27 C20 H20C 109.5
H20A C20 H20C 109.5
H20B C20 H20C 109.5
C82 C17 C19 130.5(6)
C82 C17 C10 53.6(7)
C19 C17 C10 109.4(3)
C82 C17 C14 116.9(6)
C19 C17 C14 112.7(2)
C10 C17 C14 109.4(2)
C82 C17 C18 55.1(7)
C19 C17 C18 108.3(3)
C10 C17 C18 108.1(3)
C14 C17 C18 108.9(2)
C82 C17 C83 114.7(9)
C19 C17 C83 45.2(6)
C10 C17 C83 140.9(6)
C14 C17 C83 108.5(6)
C18 C17 C83 67.6(7)
C82 C17 C81 106.4(9)
C19 C17 C81 57.3(6)
C10 C17 C81 57.6(6)
C14 C17 C81 107.0(5)
C18 C17 C81 144.1(6)
C83 C17 C81 102.0(8)
C26 C21 C22 116.2(2)
C26 C21 C 124.79(19)
C22 C21 C 119.01(18)
C23 C22 C21 121.46(19)
C23 C22 P2 122.79(16)
C21 C22 P2 114.91(16)
C22 C23 C24 121.6(2)
C22 C23 H23 119.2
C24 C23 H23 119.2
C25 C24 C23 116.5(2)
C25 C24 C27 120.45(19)
C23 C24 C27 123.0(2)
C26 C25 C24 122.3(2)
C26 C25 H25 118.9
C24 C25 H25 118.9
C25 C26 C21 121.2(2)
C25 C26 H26 119.4
C21 C26 H26 119.4
C29 C27 C28 109.54(19)
C29 C27 C20 108.6(2)
C28 C27 C20 108.2(2)
C29 C27 C24 108.92(19)
C28 C27 C24 109.38(19)
C20 C27 C24 112.12(19)
C27 C29 H29A 109.5
C27 C29 H29B 109.5
H29A C29 H29B 109.5
C27 C29 H29C 109.5
H29A C29 H29C 109.5
H29B C29 H29C 109.5
C27 C28 H28A 109.5
C27 C28 H28B 109.5
H28A C28 H28B 109.5
C27 C28 H28C 109.5
H28A C28 H28C 109.5
H28B C28 H28C 109.5
C17 C18 H18A 109.5
C17 C18 H18B 109.5
C17 C18 H18C 109.5
C17 C19 H19A 109.5
C17 C19 H19B 109.5
C17 C19 H19C 109.5
C17 C10 H10A 109.5
C17 C10 H10B 109.5
C17 C10 H10C 109.5
C34 C31 C33 111.6(2)
C34 C31 P1 114.11(17)
C33 C31 P1 108.58(16)
C34 C31 H31 107.4
C33 C31 H31 107.4
P1 C31 H31 107.4
C31 C34 H34A 109.5
C31 C34 H34B 109.5
H34A C34 H34B 109.5
C31 C34 H34C 109.5
H34A C34 H34C 109.5
H34B C34 H34C 109.5
C31 C33 H33A 109.5
C31 C33 H33B 109.5
H33A C33 H33B 109.5
C31 C33 H33C 109.5
H33A C33 H33C 109.5
H33B C33 H33C 109.5
C35 C32 C36 111.4(2)
C35 C32 P1 109.31(16)
C36 C32 P1 115.67(17)
C35 C32 H32 106.7
C36 C32 H32 106.7
P1 C32 H32 106.7
C32 C36 H36A 109.5
C32 C36 H36B 109.5
H36A C36 H36B 109.5
C32 C36 H36C 109.5
H36A C36 H36C 109.5
H36B C36 H36C 109.5
C32 C35 H35A 109.5
C32 C35 H35B 109.5
H35A C35 H35B 109.5
C32 C35 H35C 109.5
H35A C35 H35C 109.5
H35B C35 H35C 109.5
C42 C46 H46A 109.5
C42 C46 H46B 109.5
H46A C46 H46B 109.5
C42 C46 H46C 109.5
H46A C46 H46C 109.5
H46B C46 H46C 109.5
C42 C45 H45A 109.5
C42 C45 H45B 109.5
H45A C45 H45B 109.5
C42 C45 H45C 109.5
H45A C45 H45C 109.5
H45B C45 H45C 109.5
C41 C44 H44A 109.5
C41 C44 H44B 109.5
H44A C44 H44B 109.5
C41 C44 H44C 109.5
H44A C44 H44C 109.5
H44B C44 H44C 109.5
C41 C43 H43A 109.5
C41 C43 H43B 109.5
H43A C43 H43B 109.5
C41 C43 H43C 109.5
H43A C43 H43C 109.5
H43B C43 H43C 109.5
C46 C42 C45 111.0(2)
C46 C42 P2 114.79(17)
C45 C42 P2 110.24(18)
C46 C42 H42 106.8
C45 C42 H42 106.8
P2 C42 H42 106.8
C43 C41 C44 110.9(2)
C43 C41 P2 110.48(16)
C44 C41 P2 113.15(18)
C43 C41 H41 107.3
C44 C41 H41 107.3
P2 C41 H41 107.3
C52 C51 C56 117.9(2)
C52 C51 S1 122.58(18)
C56 C51 S1 119.49(18)
C53 C52 C51 120.9(2)
C53 C52 H52 119.6
C51 C52 H52 119.6
C54 C53 C52 120.4(2)
C54 C53 H53 119.8
C52 C53 H53 119.8
C55 C54 C53 119.4(2)
C55 C54 H54 120.3
C53 C54 H54 120.3
C54 C55 C56 120.5(2)
C54 C55 H55 119.7
C56 C55 H55 119.7
C66 C61 C62 119.2(2)
C66 C61 S2 119.00(19)
C62 C61 S2 121.81(19)
C63 C62 C61 120.0(2)
C63 C62 H62 120.0
C61 C62 H62 120.0
C64 C63 C62 120.5(3)
C64 C63 H63 119.8
C62 C63 H63 119.8
C65 C64 C63 119.9(3)
C65 C64 H64 120.1
C63 C64 H64 120.1
C64 C65 C66 120.1(3)
C64 C65 H65 120.0
C66 C65 H65 120.0
C61 C66 C65 120.3(3)
C61 C66 H66 119.8
C65 C66 H66 119.8
C72 C71 H71A 109.5
C72 C71 H71B 109.5
H71A C71 H71B 109.5
C72 C71 H71C 109.5
H71A C71 H71C 109.5
H71B C71 H71C 109.5
C71 C72 C73 115.7(4)
C71 C72 H72A 108.3
C73 C72 H72A 108.3
C71 C72 H72B 108.3
C73 C72 H72B 108.3
H72A C72 H72B 107.4
C74 C73 C72 116.0(4)
C74 C73 H73A 108.3
C72 C73 H73A 108.3
C74 C73 H73B 108.3
C72 C73 H73B 108.3
H73A C73 H73B 107.4
C73 C74 C75 116.0(4)
C73 C74 H74A 108.3
C75 C74 H74A 108.3
C73 C74 H74B 108.3
C75 C74 H74B 108.3
H74A C74 H74B 107.4
C74 C75 H75A 109.5
C74 C75 H75B 109.5
H75A C75 H75B 109.5
C74 C75 H75C 109.5
H75A C75 H75C 109.5
H75B C75 H75C 109.5
C55 C56 C51 120.9(2)
C55 C56 H56 119.6
C51 C56 H56 119.6

loop_
_geom_bond_atom_site_label_1
_geom_bond_atom_site_label_2
_geom_bond_distance
Pd C 2.119(2)
Pd P1 2.2666(7)
Pd P2 2.3449(8)
Pd S1 2.3980(7)
P1 C12 1.818(2)
P1 C32 1.844(2)
P1 C31 1.846(2)
P2 C22 1.820(2)
P2 C41 1.854(2)
P2 C42 1.866(2)
S2 C61 1.789(2)
S2 C 1.852(2)
S1 C51 1.760(2)
C C21 1.521(3)
C C11 1.523(3)
C81 C17 1.638(16)
C81 H81A 0.9800
C81 H81B 0.9800
C81 H81C 0.9800
C82 C17 1.436(15)
C82 H82A 0.9800
C82 H82B 0.9800
C82 H82C 0.9800
C83 C17 1.575(16)
C83 H83A 0.9800
C83 H83B 0.9800
C83 H83C 0.9800
C11 C12 1.404(3)
C11 C16 1.409(3)
C13 C14 1.399(3)
C13 C12 1.402(3)
C13 H13 0.9500
C14 C15 1.395(3)
C14 C17 1.536(3)
C15 C16 1.390(3)
C15 H15 0.9500
C16 H16 0.9500
C20 C27 1.536(3)
C20 H20A 0.9800
C20 H20B 0.9800
C20 H20C 0.9800
C17 C19 1.503(5)
C17 C10 1.528(5)
C17 C18 1.543(5)
C21 C26 1.404(3)
C21 C22 1.409(3)
C22 C23 1.395(3)
C23 C24 1.396(3)
C23 H23 0.9500
C24 C25 1.396(3)
C24 C27 1.538(3)
C25 C26 1.391(3)
C25 H25 0.9500
C26 H26 0.9500
C27 C29 1.532(3)
C27 C28 1.532(3)
C29 H29A 0.9800
C29 H29B 0.9800
C29 H29C 0.9800
C28 H28A 0.9800
C28 H28B 0.9800
C28 H28C 0.9800
C18 H18A 0.9800
C18 H18B 0.9800
C18 H18C 0.9800
C19 H19A 0.9800
C19 H19B 0.9800
C19 H19C 0.9800
C10 H10A 0.9800
C10 H10B 0.9800
C10 H10C 0.9800
C31 C34 1.528(3)
C31 C33 1.531(3)
C31 H31 1.0000
C34 H34A 0.9800
C34 H34B 0.9800
C34 H34C 0.9800
C33 H33A 0.9800
C33 H33B 0.9800
C33 H33C 0.9800
C32 C35 1.526(3)
C32 C36 1.528(3)
C32 H32 1.0000
C36 H36A 0.9800
C36 H36B 0.9800
C36 H36C 0.9800
C35 H35A 0.9800
C35 H35B 0.9800
C35 H35C 0.9800
C46 C42 1.522(4)
C46 H46A 0.9800
C46 H46B 0.9800
C46 H46C 0.9800
C45 C42 1.528(4)
C45 H45A 0.9800
C45 H45B 0.9800
C45 H45C 0.9800
C44 C41 1.528(3)
C44 H44A 0.9800
C44 H44B 0.9800
C44 H44C 0.9800
C43 C41 1.526(4)
C43 H43A 0.9800
C43 H43B 0.9800
C43 H43C 0.9800
C42 H42 1.0000
C41 H41 1.0000
C51 C52 1.393(3)
C51 C56 1.400(3)
C52 C53 1.392(3)
C52 H52 0.9500
C53 C54 1.385(4)
C53 H53 0.9500
C54 C55 1.378(4)
C54 H54 0.9500
C55 C56 1.389(3)
C55 H55 0.9500
C61 C66 1.393(4)
C61 C62 1.394(3)
C62 C63 1.390(3)
C62 H62 0.9500
C63 C64 1.384(4)
C63 H63 0.9500
C64 C65 1.381(4)
C64 H64 0.9500
C65 C66 1.395(4)
C65 H65 0.9500
C66 H66 0.9500
C71 C72 1.454(7)
C71 H71A 0.9800
C71 H71B 0.9800
C71 H71C 0.9800
C72 C73 1.482(7)
C72 H72A 0.9900
C72 H72B 0.9900
C73 C74 1.457(6)
C73 H73A 0.9900
C73 H73B 0.9900
C74 C75 1.557(7)
C74 H74A 0.9900
C74 H74B 0.9900
C75 H75A 0.9800
C75 H75B 0.9800
C75 H75C 0.9800
C56 H56 0.9500
